data_7160122
loop_
_publ_author_name
'Chandrasekar, Lavanya'
'Hsieh, Yun-Zhen'
'Chou, Hao-Tse'
'Huang, Yu-Chen'
'Liu, Wei-Min'

_publ_section_title
;
 Synthesis of alkynyl cyclopropa[<i>c</i>]coumarins <i>via</i> propargyl
 sulfonium salts as C1 synthons.
;
_journal_issue 47
_journal_name_full 'Organic &amp; biomolecular chemistry'
_journal_page_first 9219
_journal_page_last 9230
_journal_paper_doi 10.1039/d4ob01089b
_journal_volume 22
_journal_year 2024
_chemical_formula_moiety 'C19 H11 Cl O3'
_chemical_formula_sum 'C19 H11 Cl O3'
_chemical_formula_weight 322.73
_chemical_name_systematic (1S,1aR,7bR)-1a-(4-chlorobenzoyl)-1-ethynyl-1a,7b-dihydrocyclopropa[c]chromen-2(1H)-one
_space_group_IT_number 61
_space_group_name_Hall '-P 2ac 2ab'
_space_group_name_H-M_alt 'P b c a'
_symmetry_cell_setting orthorhombic
_symmetry_space_group_name_H-M 'P b c a'
_atom_sites_solution_hydrogens geom
_atom_sites_solution_primary direct
_atom_sites_solution_secondary difmap
_audit_creation_method SHELXL-97
_audit_update_record
;
2023-10-15 deposited with the CCDC.	2024-08-28 downloaded from the CCDC.
;
_cell_angle_alpha 90.00
_cell_angle_beta 90.00
_cell_angle_gamma 90.00
_cell_formula_units_Z 8
_cell_length_a 7.1577(3)
_cell_length_b 19.5983(8)
_cell_length_c 21.4037(10)
_cell_measurement_reflns_used 8129
_cell_measurement_temperature 200(2)
_cell_measurement_theta_max 66.80
_cell_measurement_theta_min 3.06
_cell_volume 3002.5(2)
_computing_molecular_graphics 'Ortep-3 for Windows (Farrugia, 1997)'
_computing_publication_material 'WinGX publication routines (Farrugia, 1999)'
_computing_structure_refinement 'SHELXL-97 (Sheldrick, 1997)'
_computing_structure_solution 'SHELXS-86 (Sheldrick, 1986)'
_diffrn_ambient_temperature 200(2)
_diffrn_measured_fraction_theta_full 0.983
_diffrn_measured_fraction_theta_max 0.983
_diffrn_measurement_device_type 'D8 Venture'
_diffrn_radiation_monochromator graphite
_diffrn_radiation_source 'fine-focus sealed tube'
_diffrn_radiation_type CuK\a
_diffrn_radiation_wavelength 1.54178
_diffrn_reflns_av_R_equivalents 0.0441
_diffrn_reflns_av_sigmaI/netI 0.0399
_diffrn_reflns_limit_h_max 8
_diffrn_reflns_limit_h_min -6
_diffrn_reflns_limit_k_max 22
_diffrn_reflns_limit_k_min -23
_diffrn_reflns_limit_l_max 25
_diffrn_reflns_limit_l_min -19
_diffrn_reflns_number 9534
_diffrn_reflns_theta_full 66.80
_diffrn_reflns_theta_max 66.80
_diffrn_reflns_theta_min 4.51
_exptl_absorpt_coefficient_mu 2.363
_exptl_absorpt_correction_T_max 0.8155
_exptl_absorpt_correction_T_min 0.2810
_exptl_absorpt_correction_type multi-scan
_exptl_crystal_colour colorless
_exptl_crystal_density_diffrn 1.428
_exptl_crystal_density_method 'not measured'
_exptl_crystal_description prism
_exptl_crystal_F_000 1328
_exptl_crystal_size_max 0.72
_exptl_crystal_size_mid 0.55
_exptl_crystal_size_min 0.09
_refine_diff_density_max 0.592
_refine_diff_density_min -0.696
_refine_diff_density_rms 0.048
_refine_ls_extinction_method none
_refine_ls_goodness_of_fit_ref 1.047
_refine_ls_hydrogen_treatment mixed
_refine_ls_matrix_type full
_refine_ls_number_parameters 208
_refine_ls_number_reflns 2623
_refine_ls_number_restraints 0
_refine_ls_restrained_S_all 1.047
_refine_ls_R_factor_all 0.0575
_refine_ls_R_factor_gt 0.0535
_refine_ls_shift/su_max 0.001
_refine_ls_shift/su_mean 0.000
_refine_ls_structure_factor_coef Fsqd
_refine_ls_weighting_details 'calc w=1/[\s^2^(Fo^2^)+(0.0787P)^2^+1.8013P] where P=(Fo^2^+2Fc^2^)/3'
_refine_ls_weighting_scheme calc
_refine_ls_wR_factor_gt 0.1451
_refine_ls_wR_factor_ref 0.1492
_reflns_number_gt 2367
_reflns_number_total 2623
_reflns_threshold_expression >2sigma(I)
_cod_data_source_file d4ob01089b2.cif
_cod_data_source_block d24730
_cod_depositor_comments 'Adding full bibliography for 7160121--7160122.cif.'
_cod_database_code 7160122

loop_
_symmetry_equiv_pos_as_xyz
'x, y, z'
'-x+1/2, -y, z+1/2'
'-x, y+1/2, -z+1/2'
'x+1/2, -y+1/2, -z'
'-x, -y, -z'
'x-1/2, y, -z-1/2'
'x, -y-1/2, z-1/2'
'-x-1/2, y-1/2, z'

loop_
_atom_site_label
_atom_site_type_symbol
_atom_site_fract_x
_atom_site_fract_y
_atom_site_fract_z
_atom_site_U_iso_or_equiv
_atom_site_adp_type
_atom_site_occupancy
_atom_site_symmetry_multiplicity
_atom_site_calc_flag
_atom_site_refinement_flags
_atom_site_disorder_assembly
_atom_site_disorder_group
C1 C 0.8743(4) 0.62736(13) 0.64006(11) 0.0495(6) Uani 1 1 d . . .
C2 C 0.8523(3) 0.60748(11) 0.57888(11) 0.0443(6) Uani 1 1 d . . .
H2 H 0.9491 0.5837 0.5577 0.053 Uiso 1 1 calc R . .
C3 C 0.6863(3) 0.62272(10) 0.54877(10) 0.0361(5) Uani 1 1 d . . .
H3 H 0.6693 0.6091 0.5066 0.043 Uiso 1 1 calc R . .
C4 C 0.5431(3) 0.65786(10) 0.57946(10) 0.0360(5) Uani 1 1 d . . .
C5 C 0.5712(4) 0.67870(12) 0.64117(11) 0.0473(6) Uani 1 1 d . . .
H5 H 0.4763 0.7035 0.6623 0.057 Uiso 1 1 calc R . .
C6 C 0.7362(4) 0.66344(14) 0.67152(11) 0.0544(7) Uani 1 1 d . . .
H6 H 0.7551 0.6775 0.7135 0.065 Uiso 1 1 calc R . .
C7 C 0.3654(3) 0.67582(10) 0.54807(10) 0.0377(5) Uani 1 1 d . . .
C8 C 0.3207(3) 0.64229(9) 0.48654(9) 0.0325(5) Uani 1 1 d . . .
C9 C 0.3220(3) 0.56625(10) 0.48536(10) 0.0330(5) Uani 1 1 d . . .
C10 C 0.4284(3) 0.56825(11) 0.37822(10) 0.0362(5) Uani 1 1 d . . .
C11 C 0.4854(3) 0.52658(13) 0.32961(11) 0.0471(6) Uani 1 1 d . . .
H11 H 0.4753 0.4784 0.3328 0.056 Uiso 1 1 calc R . .
C12 C 0.5570(3) 0.55642(15) 0.27636(12) 0.0547(7) Uani 1 1 d . . .
H12 H 0.5952 0.5286 0.2424 0.066 Uiso 1 1 calc R . .
C13 C 0.5735(3) 0.62667(16) 0.27210(12) 0.0548(6) Uani 1 1 d . . .
H13 H 0.6243 0.6469 0.2355 0.066 Uiso 1 1 calc R . .
C14 C 0.5161(3) 0.66732(13) 0.32123(11) 0.0458(5) Uani 1 1 d . . .
H14 H 0.5290 0.7155 0.3184 0.055 Uiso 1 1 calc R . .
C15 C 0.4393(3) 0.63848(11) 0.37491(10) 0.0356(5) Uani 1 1 d . . .
C16 C 0.3695(3) 0.68040(10) 0.42707(10) 0.0357(5) Uani 1 1 d . . .
H16 H 0.4300 0.7260 0.4326 0.043 Uiso 1 1 calc R . .
C17 C 0.1675(3) 0.67517(10) 0.44715(10) 0.0373(5) Uani 1 1 d . . .
H17 H 0.1135 0.7180 0.4650 0.045 Uiso 1 1 calc R . .
C18 C 0.0361(3) 0.63244(12) 0.41477(11) 0.0414(5) Uani 1 1 d . . .
C19 C -0.0700(3) 0.59530(15) 0.38980(13) 0.0557(7) Uani 1 1 d . . .
H19 H -0.1554 0.5654 0.3697 0.067 Uiso 1 1 calc R . .
Cl1 Cl 1.07881(11) 0.60566(4) 0.67930(4) 0.0765(3) Uani 1 1 d . . .
O1 O 0.2617(3) 0.71918(8) 0.56940(9) 0.0554(5) Uani 1 1 d . . .
O2 O 0.2819(2) 0.53237(7) 0.52988(7) 0.0425(4) Uani 1 1 d . . .
O3 O 0.3617(2) 0.53423(7) 0.43107(7) 0.0379(4) Uani 1 1 d . . .

loop_
_atom_site_aniso_label
_atom_site_aniso_U_11
_atom_site_aniso_U_22
_atom_site_aniso_U_33
_atom_site_aniso_U_23
_atom_site_aniso_U_13
_atom_site_aniso_U_12
C1 0.0528(14) 0.0516(13) 0.0440(13) 0.0148(10) -0.0138(11) -0.0204(11)
C2 0.0426(12) 0.0404(11) 0.0499(13) 0.0038(10) -0.0080(10) -0.0088(9)
C3 0.0396(11) 0.0330(10) 0.0357(11) 0.0000(8) -0.0064(8) -0.0064(8)
C4 0.0416(11) 0.0299(9) 0.0366(11) 0.0025(8) -0.0013(8) -0.0102(8)
C5 0.0567(14) 0.0493(13) 0.0358(12) -0.0030(10) 0.0058(10) -0.0151(11)
C6 0.0663(17) 0.0634(15) 0.0335(12) 0.0054(10) -0.0093(11) -0.0292(13)
C7 0.0402(11) 0.0292(9) 0.0438(12) 0.0006(8) 0.0036(9) -0.0050(8)
C8 0.0298(10) 0.0279(9) 0.0397(11) 0.0033(8) -0.0015(8) 0.0011(7)
C9 0.0265(9) 0.0295(9) 0.0431(12) 0.0007(8) -0.0065(8) -0.0001(7)
C10 0.0256(9) 0.0410(11) 0.0420(12) -0.0038(9) -0.0046(8) -0.0013(8)
C11 0.0357(12) 0.0522(13) 0.0533(14) -0.0163(11) -0.0051(10) 0.0009(10)
C12 0.0357(12) 0.0797(18) 0.0486(14) -0.0208(13) -0.0026(10) 0.0011(11)
C13 0.0364(12) 0.0863(19) 0.0417(13) 0.0001(13) 0.0018(9) -0.0059(12)
C14 0.0361(12) 0.0563(13) 0.0449(13) 0.0046(10) -0.0001(9) -0.0053(10)
C15 0.0266(10) 0.0417(11) 0.0387(11) 0.0005(9) -0.0047(8) -0.0022(8)
C16 0.0376(11) 0.0281(9) 0.0415(12) 0.0040(8) -0.0009(9) -0.0016(8)
C17 0.0358(11) 0.0326(10) 0.0435(12) 0.0055(9) -0.0006(9) 0.0077(8)
C18 0.0297(10) 0.0503(12) 0.0443(12) 0.0075(10) -0.0015(9) 0.0085(9)
C19 0.0335(12) 0.0763(18) 0.0573(15) -0.0021(13) -0.0050(11) -0.0023(12)
Cl1 0.0682(5) 0.0929(6) 0.0685(5) 0.0246(4) -0.0368(4) -0.0213(4)
O1 0.0553(11) 0.0467(9) 0.0642(11) -0.0184(8) -0.0004(8) 0.0095(8)
O2 0.0456(9) 0.0328(7) 0.0492(9) 0.0087(7) -0.0040(7) -0.0037(6)
O3 0.0398(8) 0.0279(7) 0.0461(9) -0.0025(6) -0.0039(6) -0.0009(6)

loop_
_atom_type_symbol
_atom_type_description
_atom_type_scat_dispersion_real
_atom_type_scat_dispersion_imag
_atom_type_scat_source
C C 0.0181 0.0091 'International Tables Vol C Tables 4.2.6.8 and 6.1.1.4'
H H 0.0000 0.0000 'International Tables Vol C Tables 4.2.6.8 and 6.1.1.4'
Cl Cl 0.3639 0.7018 'International Tables Vol C Tables 4.2.6.8 and 6.1.1.4'
O O 0.0492 0.0322 'International Tables Vol C Tables 4.2.6.8 and 6.1.1.4'

loop_
_geom_angle_atom_site_label_1
_geom_angle_atom_site_label_2
_geom_angle_atom_site_label_3
_geom_angle
_geom_angle_site_symmetry_1
_geom_angle_site_symmetry_3
_geom_angle_publ_flag
C2 C1 C6 121.6(2) . . ?
C2 C1 Cl1 119.1(2) . . ?
C6 C1 Cl1 119.26(19) . . ?
C1 C2 C3 118.7(2) . . ?
C1 C2 H2 120.6 . . ?
C3 C2 H2 120.6 . . ?
C2 C3 C4 121.1(2) . . ?
C2 C3 H3 119.5 . . ?
C4 C3 H3 119.5 . . ?
C5 C4 C3 118.9(2) . . ?
C5 C4 C7 118.9(2) . . ?
C3 C4 C7 122.23(19) . . ?
C6 C5 C4 120.3(2) . . ?
C6 C5 H5 119.8 . . ?
C4 C5 H5 119.8 . . ?
C5 C6 C1 119.4(2) . . ?
C5 C6 H6 120.3 . . ?
C1 C6 H6 120.3 . . ?
O1 C7 C4 121.3(2) . . ?
O1 C7 C8 120.2(2) . . ?
C4 C7 C8 118.37(18) . . ?
C9 C8 C7 116.73(16) . . ?
C9 C8 C16 118.48(17) . . ?
C7 C8 C16 118.03(16) . . ?
C9 C8 C17 114.67(16) . . ?
C7 C8 C17 116.83(17) . . ?
C16 C8 C17 59.61(13) . . ?
O2 C9 O3 118.53(18) . . ?
O2 C9 C8 122.68(19) . . ?
O3 C9 C8 118.72(17) . . ?
C15 C10 C11 122.2(2) . . ?
C15 C10 O3 122.46(18) . . ?
C11 C10 O3 115.33(19) . . ?
C12 C11 C10 118.7(2) . . ?
C12 C11 H11 120.6 . . ?
C10 C11 H11 120.6 . . ?
C11 C12 C13 120.5(2) . . ?
C11 C12 H12 119.8 . . ?
C13 C12 H12 119.8 . . ?
C14 C13 C12 119.8(2) . . ?
C14 C13 H13 120.1 . . ?
C12 C13 H13 120.1 . . ?
C13 C14 C15 120.7(2) . . ?
C13 C14 H14 119.6 . . ?
C15 C14 H14 119.6 . . ?
C10 C15 C14 118.0(2) . . ?
C10 C15 C16 119.86(18) . . ?
C14 C15 C16 122.2(2) . . ?
C15 C16 C17 120.11(18) . . ?
C15 C16 C8 116.06(17) . . ?
C17 C16 C8 60.50(13) . . ?
C15 C16 H16 116.2 . . ?
C17 C16 H16 116.2 . . ?
C8 C16 H16 116.2 . . ?
C18 C17 C16 121.89(19) . . ?
C18 C17 C8 119.38(17) . . ?
C16 C17 C8 59.89(13) . . ?
C18 C17 H17 114.9 . . ?
C16 C17 H17 114.9 . . ?
C8 C17 H17 114.9 . . ?
C19 C18 C17 177.3(3) . . ?
C18 C19 H19 180.0 . . ?
C9 O3 C10 123.13(16) . . ?

loop_
_geom_bond_atom_site_label_1
_geom_bond_atom_site_label_2
_geom_bond_distance
_geom_bond_site_symmetry_2
_geom_bond_publ_flag
C1 C2 1.375(3) . ?
C1 C6 1.390(4) . ?
C1 Cl1 1.741(3) . ?
C2 C3 1.384(3) . ?
C2 H2 0.9500 . ?
C3 C4 1.398(3) . ?
C3 H3 0.9500 . ?
C4 C5 1.397(3) . ?
C4 C7 1.481(3) . ?
C5 C6 1.380(4) . ?
C5 H5 0.9500 . ?
C6 H6 0.9500 . ?
C7 O1 1.217(3) . ?
C7 C8 1.506(3) . ?
C8 C9 1.490(3) . ?
C8 C16 1.517(3) . ?
C8 C17 1.526(3) . ?
C9 O2 1.197(3) . ?
C9 O3 1.351(2) . ?
C10 C15 1.380(3) . ?
C10 C11 1.384(3) . ?
C10 O3 1.397(3) . ?
C11 C12 1.380(4) . ?
C11 H11 0.9500 . ?
C12 C13 1.385(4) . ?
C12 H12 0.9500 . ?
C13 C14 1.382(4) . ?
C13 H13 0.9500 . ?
C14 C15 1.393(3) . ?
C14 H14 0.9500 . ?
C15 C16 1.474(3) . ?
C16 C17 1.512(3) . ?
C16 H16 1.0000 . ?
C17 C18 1.437(3) . ?
C17 H17 1.0000 . ?
C18 C19 1.180(4) . ?
C19 H19 0.9500 . ?
